data_1515770
loop_
_publ_author_name
'Yurkerwich, Kevin'
'Buccella, Daniela'
'Melnick, Jonathan G.'
'Parkin, Gerard'

_publ_section_title
;
 Tris(2-mercapto-1-tert-butylimidazolyl)hydroborato gallium derivatives:
 synthesis of di- and trigallium compounds in a sulfur-rich coordination
 environment
;
_journal_issue 2
_journal_name_full 'Chemical Science'
_journal_page_first 210
_journal_paper_doi 10.1039/c0sc00145g
_journal_volume 1
_journal_year 2010
_chemical_formula_sum 'C21 H34 B Cl3 Ga2 N6 S3'
_chemical_formula_weight 723.32
_chemical_name_systematic
;
?
;
_space_group_IT_number 148
_symmetry_cell_setting rhombohedral
_symmetry_space_group_name_Hall '-R 3'
_symmetry_space_group_name_H-M 'R -3 :H'
_atom_sites_solution_hydrogens geom
_atom_sites_solution_primary direct
_atom_sites_solution_secondary difmap
_audit_creation_method SHELXL-97
_cell_angle_alpha 90.00
_cell_angle_beta 90.00
_cell_angle_gamma 120.00
_cell_formula_units_Z 6
_cell_length_a 15.7834(8)
_cell_length_b 15.7834(8)
_cell_length_c 21.1015(11)
_cell_measurement_reflns_used 7275
_cell_measurement_temperature 125(2)
_cell_measurement_theta_max 31.98
_cell_measurement_theta_min 2.44
_cell_volume 4552.4(4)
_computing_cell_refinement 'Bruker SAINT'
_computing_data_collection 'Bruker APEX2'
_computing_data_reduction 'Bruker SAINT'
_computing_molecular_graphics 'Bruker SHELXTL'
_computing_publication_material 'Bruker SHELXTL'
_computing_structure_refinement 'SHELXL-97 (Sheldrick, 2008)'
_computing_structure_solution 'SHELXS-97 (Sheldrick, 2008)'
_diffrn_ambient_temperature 125(2)
_diffrn_measured_fraction_theta_full 0.944
_diffrn_measured_fraction_theta_max 0.944
_diffrn_measurement_device_type 'Bruker APEX-II CCD'
_diffrn_measurement_method '\f and \w scans'
_diffrn_radiation_monochromator graphite
_diffrn_radiation_source 'fine-focus sealed tube'
_diffrn_radiation_type MoK\a
_diffrn_radiation_wavelength 0.71073
_diffrn_reflns_av_R_equivalents 0.0849
_diffrn_reflns_av_sigmaI/netI 0.0851
_diffrn_reflns_limit_h_max 23
_diffrn_reflns_limit_h_min -23
_diffrn_reflns_limit_k_max 23
_diffrn_reflns_limit_k_min -23
_diffrn_reflns_limit_l_max 31
_diffrn_reflns_limit_l_min -30
_diffrn_reflns_number 22482
_diffrn_reflns_theta_full 32.71
_diffrn_reflns_theta_max 32.71
_diffrn_reflns_theta_min 1.78
_exptl_absorpt_coefficient_mu 2.269
_exptl_absorpt_correction_T_max 0.8950
_exptl_absorpt_correction_T_min 0.8049
_exptl_absorpt_correction_type empirical
_exptl_absorpt_process_details sadabs
_exptl_crystal_colour COLORLESS
_exptl_crystal_density_diffrn 1.583
_exptl_crystal_density_method 'not measured'
_exptl_crystal_description BLOCK
_exptl_crystal_F_000 2208
_exptl_crystal_size_max 0.10
_exptl_crystal_size_mid 0.05
_exptl_crystal_size_min 0.05
_refine_diff_density_max 0.397
_refine_diff_density_min -0.437
_refine_diff_density_rms 0.063
_refine_ls_extinction_method none
_refine_ls_goodness_of_fit_ref 1.047
_refine_ls_hydrogen_treatment mixed
_refine_ls_matrix_type full
_refine_ls_number_parameters 220
_refine_ls_number_reflns 3530
_refine_ls_number_restraints 2
_refine_ls_restrained_S_all 1.047
_refine_ls_R_factor_all 0.0941
_refine_ls_R_factor_gt 0.0400
_refine_ls_shift/su_max 0.139
_refine_ls_shift/su_mean 0.007
_refine_ls_structure_factor_coef Fsqd
_refine_ls_weighting_details 'calc w=1/[\s^2^(Fo^2^)+(0.0191P)^2^+0.0000P] where P=(Fo^2^+2Fc^2^)/3'
_refine_ls_weighting_scheme calc
_refine_ls_wR_factor_gt 0.0677
_refine_ls_wR_factor_ref 0.0747
_reflns_number_gt 2011
_reflns_number_total 3530
_reflns_threshold_expression >2sigma(I)
_cod_data_source_file c0sc00145g.txt
_cod_data_source_block 148s20
_cod_depositor_comments
;
The following automatic conversions were performed:

'_symmetry_cell_setting' value 'Rhombohedral' changed to
'rhombohedral' according to
/usr/data/users/saulius/automatic-downloads/retrospective/RSC/lib/dictionaries/cif_core.dic
dictionary named 'cif_core.dic' version 2.4.2 from
2011-04-26.

'_exptl_absorpt_correction_type' value 'EMPIRICAL'
changed to 'empirical' according to
/usr/data/users/saulius/automatic-downloads/retrospective/RSC/lib/dictionaries/cif_core.dic
dictionary named 'cif_core.dic' version 2.4.2 from 2011-04-26.

Automatic conversion script
Id: cif_fix_values 2281 2013-09-26 08:29:07Z andrius 
;
_cod_original_sg_symbol_H-M R-3
_cod_database_code 1515770

loop_
_symmetry_equiv_pos_as_xyz
'x, y, z'
'-y, x-y, z'
'-x+y, -x, z'
'x+2/3, y+1/3, z+1/3'
'-y+2/3, x-y+1/3, z+1/3'
'-x+y+2/3, -x+1/3, z+1/3'
'x+1/3, y+2/3, z+2/3'
'-y+1/3, x-y+2/3, z+2/3'
'-x+y+1/3, -x+2/3, z+2/3'
'-x, -y, -z'
'y, -x+y, -z'
'x-y, x, -z'
'-x+2/3, -y+1/3, -z+1/3'
'y+2/3, -x+y+1/3, -z+1/3'
'x-y+2/3, x+1/3, -z+1/3'
'-x+1/3, -y+2/3, -z+2/3'
'y+1/3, -x+y+2/3, -z+2/3'
'x-y+1/3, x+2/3, -z+2/3'

loop_
_atom_site_label
_atom_site_type_symbol
_atom_site_fract_x
_atom_site_fract_y
_atom_site_fract_z
_atom_site_U_iso_or_equiv
_atom_site_adp_type
_atom_site_occupancy
_atom_site_symmetry_multiplicity
_atom_site_calc_flag
_atom_site_refinement_flags
_atom_site_disorder_group
Ga1 Ga 0.6667 0.3333 0.03191(3) 0.01849(17) Uani 0.4949(6) 3 d SP 1
Ga2 Ga 0.6667 0.3333 -0.08229(3) 0.02102(18) Uani 0.4949(6) 3 d SP 1
S1 S 0.6287(3) 0.4439(4) 0.0809(3) 0.0226(6) Uani 0.4949(6) 1 d P 1
Cl1 Cl 0.77012(7) 0.47847(7) -0.12297(4) 0.0337(2) Uani 0.4949(6) 1 d P 1
B1 B 0.6667 0.3333 0.2097(3) 0.0177(14) Uani 0.4949(6) 3 d SPD 1
H1 H 0.6667 0.3333 0.2624(10) 0.021 Uiso 0.4949(6) 3 d SPD 1
C11 C 0.5497(3) 0.3717(2) 0.13768(15) 0.0202(7) Uani 0.4949(6) 1 d P 1
N11 N 0.5735(2) 0.3371(2) 0.18893(12) 0.0210(6) Uani 0.4949(6) 1 d P 1
N12 N 0.4531(2) 0.3437(2) 0.14145(15) 0.0227(7) Uani 0.4949(6) 1 d P 1
C12 C 0.4908(3) 0.2890(3) 0.22609(16) 0.0255(8) Uani 0.4949(6) 1 d P 1
H12A H 0.4868 0.2585 0.2657 0.031 Uiso 0.4949(6) 1 calc PR 1
C13 C 0.4170(3) 0.2924(3) 0.19708(16) 0.0266(8) Uani 0.4949(6) 1 d P 1
H13A H 0.3517 0.2646 0.2121 0.032 Uiso 0.4949(6) 1 calc PR 1
C14 C 0.3923(17) 0.3552(15) 0.0924(9) 0.023(2) Uani 0.4949(6) 1 d P 1
C15 C 0.4342(11) 0.4678(9) 0.0821(8) 0.041(5) Uani 0.4949(6) 1 d P 1
H15A H 0.5007 0.4973 0.0650 0.062 Uiso 0.4949(6) 1 calc PR 1
H15B H 0.4357 0.4987 0.1227 0.062 Uiso 0.4949(6) 1 calc PR 1
H15C H 0.3924 0.4777 0.0522 0.062 Uiso 0.4949(6) 1 calc PR 1
C16 C 0.2860(3) 0.3114(3) 0.1167(2) 0.0355(10) Uani 0.4949(6) 1 d P 1
H16A H 0.2458 0.3182 0.0839 0.053 Uiso 0.4949(6) 1 calc PR 1
H16B H 0.2855 0.3463 0.1550 0.053 Uiso 0.4949(6) 1 calc PR 1
H16C H 0.2594 0.2420 0.1266 0.053 Uiso 0.4949(6) 1 calc PR 1
C17 C 0.3913(3) 0.3021(4) 0.0319(2) 0.0392(11) Uani 0.4949(6) 1 d P 1
H17A H 0.4581 0.3305 0.0155 0.059 Uiso 0.4949(6) 1 calc PR 1
H17B H 0.3498 0.3091 0.0002 0.059 Uiso 0.4949(6) 1 calc PR 1
H17C H 0.3654 0.2326 0.0411 0.059 Uiso 0.4949(6) 1 calc PR 1
Ga3 Ga 0.6667 0.3333 0.14234(3) 0.02385(18) Uani 0.5051(6) 3 d SP 2
Ga4 Ga 0.6667 0.3333 0.25632(3) 0.02702(19) Uani 0.5051(6) 3 d SP 2
S2 S 0.6299(4) 0.4438(5) 0.0943(3) 0.0355(11) Uani 0.5051(6) 1 d P 2
Cl2 Cl 0.52565(8) 0.30942(8) 0.29631(4) 0.0413(3) Uani 0.5051(6) 1 d P 2
B2 B 0.6667 0.3333 -0.0338(3) 0.0203(14) Uani 0.5051(6) 3 d SPD 2
H2 H 0.6667 0.3333 -0.0860(10) 0.024 Uiso 0.5051(6) 3 d SPD 2
C21 C 0.5469(3) 0.3673(3) 0.03775(16) 0.0253(8) Uani 0.5051(6) 1 d P 2
N21 N 0.5706(2) 0.3310(2) -0.01335(13) 0.0250(6) Uani 0.5051(6) 1 d P 2
N22 N 0.4495(2) 0.3368(2) 0.03402(16) 0.0287(8) Uani 0.5051(6) 1 d P 2
C22 C 0.4879(3) 0.2788(3) -0.04897(18) 0.0317(9) Uani 0.5051(6) 1 d P 2
H22A H 0.4837 0.2459 -0.0875 0.038 Uiso 0.5051(6) 1 calc PR 2
C23 C 0.4133(3) 0.2820(3) -0.02033(19) 0.0358(9) Uani 0.5051(6) 1 d P 2
H23A H 0.3476 0.2518 -0.0350 0.043 Uiso 0.5051(6) 1 calc PR 2
C24 C 0.3880(19) 0.3587(18) 0.0793(9) 0.036(4) Uani 0.5051(6) 1 d P 2
C25 C 0.4286(12) 0.4662(12) 0.0824(9) 0.052(5) Uani 0.5051(6) 1 d P 2
H25A H 0.3903 0.4809 0.1125 0.077 Uiso 0.5051(6) 1 calc PR 2
H25B H 0.4253 0.4907 0.0404 0.077 Uiso 0.5051(6) 1 calc PR 2
H25C H 0.4969 0.4980 0.0965 0.077 Uiso 0.5051(6) 1 calc PR 2
C26 C 0.2850(3) 0.3122(4) 0.0559(3) 0.0661(15) Uani 0.5051(6) 1 d P 2
H26A H 0.2571 0.2411 0.0539 0.099 Uiso 0.5051(6) 1 calc PR 2
H26B H 0.2843 0.3373 0.0136 0.099 Uiso 0.5051(6) 1 calc PR 2
H26C H 0.2462 0.3277 0.0849 0.099 Uiso 0.5051(6) 1 calc PR 2
C27 C 0.3916(5) 0.3145(5) 0.1449(3) 0.0690(19) Uani 0.5051(6) 1 d P 2
H27A H 0.3604 0.2432 0.1413 0.104 Uiso 0.5051(6) 1 calc PR 2
H27B H 0.3568 0.3311 0.1766 0.104 Uiso 0.5051(6) 1 calc PR 2
H27C H 0.4599 0.3415 0.1580 0.104 Uiso 0.5051(6) 1 calc PR 2

loop_
_atom_site_aniso_label
_atom_site_aniso_U_11
_atom_site_aniso_U_22
_atom_site_aniso_U_33
_atom_site_aniso_U_23
_atom_site_aniso_U_13
_atom_site_aniso_U_12
Ga1 0.0207(2) 0.0207(2) 0.0141(4) 0.000 0.000 0.01035(12)
Ga2 0.0243(3) 0.0243(3) 0.0145(4) 0.000 0.000 0.01215(13)
S1 0.0201(9) 0.0191(9) 0.0290(17) 0.0028(10) 0.0012(9) 0.0100(7)
Cl1 0.0349(6) 0.0308(5) 0.0332(5) 0.0087(4) 0.0077(4) 0.0147(5)
B1 0.023(2) 0.023(2) 0.006(3) 0.000 0.000 0.0117(11)
C11 0.0253(19) 0.0201(17) 0.0169(16) -0.0002(13) 0.0041(13) 0.0126(15)
N11 0.0287(17) 0.0218(15) 0.0128(13) 0.0010(11) 0.0039(12) 0.0128(13)
N12 0.0226(17) 0.0240(17) 0.0252(17) 0.0043(13) 0.0049(14) 0.0144(15)
C12 0.029(2) 0.029(2) 0.0174(17) 0.0041(14) 0.0074(14) 0.0136(17)
C13 0.027(2) 0.030(2) 0.0239(19) 0.0046(15) 0.0081(15) 0.0155(17)
C14 0.019(3) 0.029(4) 0.025(6) 0.007(4) 0.000(4) 0.014(3)
C15 0.051(8) 0.032(6) 0.059(11) 0.017(6) 0.014(6) 0.035(6)
C16 0.024(2) 0.040(2) 0.043(3) 0.0113(19) 0.0054(18) 0.0168(19)
C17 0.031(3) 0.054(3) 0.026(2) 0.004(2) 0.001(2) 0.016(3)
Ga3 0.0276(3) 0.0276(3) 0.0163(4) 0.000 0.000 0.01381(13)
Ga4 0.0328(3) 0.0328(3) 0.0154(3) 0.000 0.000 0.01642(14)
S2 0.0428(12) 0.0325(12) 0.038(2) -0.0102(14) -0.0136(12) 0.0239(10)
Cl2 0.0365(6) 0.0631(7) 0.0266(5) -0.0054(5) -0.0007(4) 0.0267(6)
B2 0.025(2) 0.025(2) 0.011(3) 0.000 0.000 0.0125(11)
C21 0.028(2) 0.0254(19) 0.0244(18) 0.0042(15) 0.0007(14) 0.0146(16)
N21 0.0333(18) 0.0245(15) 0.0198(15) 0.0008(12) -0.0032(13) 0.0163(14)
N22 0.0236(18) 0.0258(19) 0.037(2) 0.0029(14) 0.0015(16) 0.0123(16)
C22 0.036(2) 0.028(2) 0.034(2) -0.0061(16) -0.0121(17) 0.0188(19)
C23 0.024(2) 0.029(2) 0.046(3) 0.0013(18) -0.0092(18) 0.0071(17)
C24 0.035(5) 0.051(5) 0.034(8) 0.020(5) 0.010(5) 0.031(4)
C25 0.029(6) 0.067(9) 0.063(12) 0.012(7) -0.002(6) 0.026(6)
C26 0.034(3) 0.066(4) 0.099(5) 0.002(3) 0.014(3) 0.025(3)
C27 0.086(5) 0.098(5) 0.057(4) 0.041(3) 0.040(4) 0.071(4)

loop_
_atom_type_symbol
_atom_type_description
_atom_type_scat_dispersion_real
_atom_type_scat_dispersion_imag
_atom_type_scat_source
C C 0.0033 0.0016 'International Tables Vol C Tables 4.2.6.8 and 6.1.1.4'
H H 0.0000 0.0000 'International Tables Vol C Tables 4.2.6.8 and 6.1.1.4'
B B 0.0013 0.0007 'International Tables Vol C Tables 4.2.6.8 and 6.1.1.4'
N N 0.0061 0.0033 'International Tables Vol C Tables 4.2.6.8 and 6.1.1.4'
S S 0.1246 0.1234 'International Tables Vol C Tables 4.2.6.8 and 6.1.1.4'
Cl Cl 0.1484 0.1585 'International Tables Vol C Tables 4.2.6.8 and 6.1.1.4'
Ga Ga 0.2307 1.6083 'International Tables Vol C Tables 4.2.6.8 and 6.1.1.4'

loop_
_geom_angle_atom_site_label_1
_geom_angle_atom_site_label_2
_geom_angle_atom_site_label_3
_geom_angle
_geom_angle_site_symmetry_1
_geom_angle_site_symmetry_3
S1 Ga1 S1 102.09(17) 3_665 2_655
S1 Ga1 S1 102.08(17) 3_665 .
S1 Ga1 S1 102.08(17) 2_655 .
S1 Ga1 Ga2 116.12(14) 3_665 .
S1 Ga1 Ga2 116.12(14) 2_655 .
S1 Ga1 Ga2 116.12(14) . .
Cl1 Ga2 Cl1 105.95(3) 3_665 .
Cl1 Ga2 Cl1 105.95(3) 3_665 2_655
Cl1 Ga2 Cl1 105.96(3) . 2_655
Cl1 Ga2 Ga1 112.79(3) 3_665 .
Cl1 Ga2 Ga1 112.79(3) . .
Cl1 Ga2 Ga1 112.79(3) 2_655 .
C11 S1 Ga1 100.8(3) . .
H1 B1 N11 106.3(2) . 2_655
H1 B1 N11 106.3(2) . 3_665
N11 B1 N11 112.5(2) 2_655 3_665
H1 B1 N11 106.3(2) . .
N11 B1 N11 112.5(2) 2_655 .
N11 B1 N11 112.5(2) 3_665 .
N11 C11 N12 108.4(3) . .
N11 C11 S1 125.4(3) . .
N12 C11 S1 126.1(3) . .
C11 N11 C12 107.5(3) . .
C11 N11 B1 134.3(3) . .
C12 N11 B1 118.0(3) . .
C11 N12 C13 108.0(3) . .
C11 N12 C14 127.4(9) . .
C13 N12 C14 124.3(9) . .
C13 C12 N11 108.7(3) . .
C12 C13 N12 107.5(3) . .
N12 C14 C17 110.2(16) . .
N12 C14 C16 109.7(12) . .
C17 C14 C16 108.8(12) . .
N12 C14 C15 107.6(13) . .
C17 C14 C15 112.9(13) . .
C16 C14 C15 107.5(17) . .
S2 Ga3 S2 102.46(18) 3_665 2_655
S2 Ga3 S2 102.46(18) 3_665 .
S2 Ga3 S2 102.46(18) 2_655 .
S2 Ga3 Ga4 115.80(15) 3_665 .
S2 Ga3 Ga4 115.80(15) 2_655 .
S2 Ga3 Ga4 115.80(15) . .
Cl2 Ga4 Cl2 106.56(3) 2_655 3_665
Cl2 Ga4 Cl2 106.56(3) 2_655 .
Cl2 Ga4 Cl2 106.56(3) 3_665 .
Cl2 Ga4 Ga3 112.25(3) 2_655 .
Cl2 Ga4 Ga3 112.25(3) 3_665 .
Cl2 Ga4 Ga3 112.25(3) . .
C21 S2 Ga3 99.3(3) . .
H2 B2 N21 106.0(3) . 2_655
H2 B2 N21 106.0(3) . 3_665
N21 B2 N21 112.7(2) 2_655 3_665
H2 B2 N21 106.0(3) . .
N21 B2 N21 112.7(2) 2_655 .
N21 B2 N21 112.7(2) 3_665 .
N21 C21 N22 107.8(3) . .
N21 C21 S2 124.6(3) . .
N22 C21 S2 127.6(4) . .
C21 N21 C22 107.9(3) . .
C21 N21 B2 132.8(3) . .
C22 N21 B2 119.1(3) . .
C21 N22 C23 108.0(3) . .
C21 N22 C24 128.2(9) . .
C23 N22 C24 123.7(9) . .
C23 C22 N21 108.7(3) . .
C22 C23 N22 107.5(3) . .
C25 C24 C26 108.5(17) . .
C25 C24 N22 109.1(17) . .
C26 C24 N22 110.0(14) . .
C25 C24 C27 112.3(16) . .
C26 C24 C27 110.3(15) . .
N22 C24 C27 106.6(15) . .

loop_
_geom_bond_atom_site_label_1
_geom_bond_atom_site_label_2
_geom_bond_distance
_geom_bond_site_symmetry_2
Ga1 S1 2.348(7) 3_665
Ga1 S1 2.348(7) 2_655
Ga1 S1 2.348(7) .
Ga1 Ga2 2.4098(9) .
Ga2 Cl1 2.2159(10) 3_665
Ga2 Cl1 2.2159(10) .
Ga2 Cl1 2.2159(10) 2_655
S1 C11 1.693(6) .
B1 H1 1.11(2) .
B1 N11 1.563(3) 2_655
B1 N11 1.563(3) 3_665
B1 N11 1.563(3) .
C11 N11 1.347(4) .
C11 N12 1.360(4) .
N11 C12 1.381(4) .
N12 C13 1.377(5) .
N12 C14 1.48(2) .
C12 C13 1.340(5) .
C14 C17 1.52(2) .
C14 C16 1.55(2) .
C14 C15 1.57(2) .
Ga3 S2 2.327(7) 3_665
Ga3 S2 2.327(7) 2_655
Ga3 S2 2.327(7) .
Ga3 Ga4 2.4051(10) .
Ga4 Cl2 2.2291(10) 2_655
Ga4 Cl2 2.2291(10) 3_665
Ga4 Cl2 2.2291(10) .
S2 C21 1.738(7) .
B2 H2 1.10(2) .
B2 N21 1.558(3) 2_655
B2 N21 1.558(3) 3_665
B2 N21 1.558(3) .
C21 N21 1.359(4) .
C21 N22 1.364(5) .
N21 C22 1.369(4) .
N22 C23 1.377(5) .
N22 C24 1.52(3) .
C22 C23 1.346(5) .
C24 C25 1.49(3) .
C24 C26 1.49(2) .
C24 C27 1.564(18) .
